data_2234457
loop_
_publ_author_name
'Horton, Peter N.'
'Mohamed, Shaaban K.'
'Soliman, Ahmed M.'
'Abdel-Raheem, Eman M. M.'
'Akkurt, Mehmet'

_publ_section_title
;
 2-(Piperidin-1-yl)-6-(1<i>H</i>-pyrrol-1-yl)pyridine-3,5-dicarbonitrile
;
_journal_coeditor_code XU5473
_journal_issue 4
_journal_name_full 'Acta Crystallographica Section E'
_journal_page_first o938
_journal_paper_doi 10.1107/S1600536812008586
_journal_volume 68
_journal_year 2012
_chemical_formula_iupac 'C16 H15 N5'
_chemical_formula_moiety 'C16 H15 N5'
_chemical_formula_sum 'C16 H15 N5'
_chemical_formula_weight 277.33
_chemical_name_systematic
;
2-(Piperidin-1-yl)-6-(1<i>H</i>-pyrrol-1-yl)pyridine-3,5-dicarbonitrile
;
_space_group_IT_number 14
_symmetry_cell_setting monoclinic
_symmetry_space_group_name_Hall '-P 2ybc'
_symmetry_space_group_name_H-M 'P 1 21/c 1'
_atom_sites_solution_hydrogens geom
_atom_sites_solution_primary direct
_atom_sites_solution_secondary difmap
_cell_angle_alpha 90
_cell_angle_beta 92.280(7)
_cell_angle_gamma 90
_cell_formula_units_Z 4
_cell_length_a 11.9372(16)
_cell_length_b 6.6919(8)
_cell_length_c 17.158(2)
_cell_measurement_reflns_used 4756
_cell_measurement_temperature 100(2)
_cell_measurement_theta_max 27.5
_cell_measurement_theta_min 3.3
_cell_volume 1369.5(3)
_computing_cell_refinement
;
<i>CrystalClear-SM Expert</i> (Rigaku, 2011)
;
_computing_data_collection
;
<i>CrystalClear-SM Expert</i> (Rigaku, 2011)
;
_computing_data_reduction
;
<i>CrystalClear-SM Expert</i> (Rigaku, 2011)
;
_computing_molecular_graphics 'ORTEP-3 for Windows (Farrugia, 1997) and PLATON (Spek, 2009)'
_computing_publication_material 'WinGX (Farrugia, 1999) and PLATON (Spek, 2009)'
_computing_structure_refinement 'SHELXL97 (Sheldrick, 2008)'
_computing_structure_solution 'SIR-2004 (Altomare <i>et al.</i>, 1999)'
_diffrn_ambient_temperature 100(2)
_diffrn_detector_area_resol_mean 28.5714
_diffrn_measured_fraction_theta_full 0.983
_diffrn_measured_fraction_theta_max 0.983
_diffrn_measurement_device
;
AFC12 (Right): Kappa 3 circle
;
_diffrn_measurement_device_type
;
Rigaku Saturn724+
;
_diffrn_measurement_method 'profile data from \w-scans'
_diffrn_radiation_monochromator Confocal
_diffrn_radiation_type MoK\a
_diffrn_radiation_wavelength 0.71073
_diffrn_reflns_av_R_equivalents 0.0953
_diffrn_reflns_av_sigmaI/netI 0.1434
_diffrn_reflns_limit_h_max 15
_diffrn_reflns_limit_h_min -15
_diffrn_reflns_limit_k_max 8
_diffrn_reflns_limit_k_min -7
_diffrn_reflns_limit_l_max 22
_diffrn_reflns_limit_l_min -21
_diffrn_reflns_number 7877
_diffrn_reflns_reduction_process
;
;
_diffrn_reflns_theta_full 27.48
_diffrn_reflns_theta_max 27.48
_diffrn_reflns_theta_min 3.27
_exptl_absorpt_coefficient_mu 0.085
_exptl_absorpt_correction_T_max 0.998
_exptl_absorpt_correction_T_min 0.973
_exptl_absorpt_correction_type multi-scan
_exptl_absorpt_process_details
;
(<i>CrystalClear-SM Expert</i>; Rigaku, 2011)
;
_exptl_crystal_colour Colourless
_exptl_crystal_density_diffrn 1.345
_exptl_crystal_density_method 'Not Measured'
_exptl_crystal_description Lath
_exptl_crystal_F_000 584
_exptl_crystal_size_max 0.32
_exptl_crystal_size_mid 0.04
_exptl_crystal_size_min 0.02
_refine_diff_density_max 0.212
_refine_diff_density_min -0.236
_refine_ls_extinction_method none
_refine_ls_goodness_of_fit_ref 0.956
_refine_ls_hydrogen_treatment constr
_refine_ls_matrix_type full
_refine_ls_number_parameters 190
_refine_ls_number_reflns 3098
_refine_ls_number_restraints 0
_refine_ls_restrained_S_all 0.956
_refine_ls_R_factor_all 0.1665
_refine_ls_R_factor_gt 0.0725
_refine_ls_shift/su_max 0.000
_refine_ls_shift/su_mean 0.000
_refine_ls_structure_factor_coef Fsqd
_refine_ls_weighting_details 'calc w=1/[\s^2^(Fo^2^)+(0.0431P)^2^] where P=(Fo^2^+2Fc^2^)/3'
_refine_ls_weighting_scheme calc
_refine_ls_wR_factor_gt 0.1149
_refine_ls_wR_factor_ref 0.1404
_reflns_number_gt 1503
_reflns_number_total 3098
_reflns_threshold_expression I>2\s(I)
_cod_data_source_file xu5473.cif
_cod_data_source_block I
_cod_original_sg_symbol_H-M 'P 21/c'
_cod_database_code 2234457
_cod_database_fobs_code 2234457

loop_
_symmetry_equiv_pos_site_id
_symmetry_equiv_pos_as_xyz
1 x,y,z
2 -x,1/2+y,1/2-z
3 -x,-y,-z
4 x,1/2-y,1/2+z

loop_
_atom_site_aniso_label
_atom_site_aniso_U_11
_atom_site_aniso_U_22
_atom_site_aniso_U_33
_atom_site_aniso_U_12
_atom_site_aniso_U_13
_atom_site_aniso_U_23
N1 0.0151(12) 0.0199(13) 0.0168(13) -0.0004(10) -0.0007(10) 0.0011(10)
N2 0.0133(11) 0.0187(12) 0.0183(13) 0.0017(10) 0.0011(9) -0.0014(10)
N3 0.0146(12) 0.0250(13) 0.0179(13) 0.0045(10) 0.0004(10) -0.0054(11)
N4 0.0255(14) 0.0450(17) 0.0230(15) 0.0032(13) -0.0010(12) -0.0044(13)
N5 0.0203(14) 0.0315(15) 0.0267(15) 0.0043(12) 0.0014(11) -0.0003(12)
C1 0.0169(14) 0.0124(15) 0.0213(16) -0.0017(11) 0.0012(12) 0.0013(11)
C2 0.0158(14) 0.0143(15) 0.0146(14) -0.0008(12) -0.0030(11) 0.0021(11)
C3 0.0235(15) 0.0159(15) 0.0149(15) -0.0011(13) 0.0049(12) -0.0010(12)
C4 0.0178(15) 0.0158(15) 0.0166(15) -0.0001(13) 0.0006(12) 0.0003(12)
C5 0.0144(14) 0.0155(15) 0.0161(15) -0.0038(12) 0.0009(11) -0.0011(11)
C6 0.0185(15) 0.0262(16) 0.0183(15) 0.0012(13) 0.0038(13) 0.0002(13)
C7 0.0212(15) 0.0182(15) 0.0126(15) 0.0034(13) -0.0012(12) 0.0007(12)
C8 0.0187(15) 0.0206(16) 0.0227(16) 0.0008(13) -0.0016(12) 0.0012(13)
C9 0.0162(15) 0.0227(16) 0.0229(17) -0.0004(13) 0.0025(12) -0.0010(13)
C10 0.0185(15) 0.0186(16) 0.0231(16) -0.0027(12) 0.0065(12) 0.0003(13)
C11 0.0198(15) 0.0214(15) 0.0160(15) -0.0013(13) 0.0003(12) -0.0010(13)
C12 0.0184(15) 0.0321(17) 0.0243(17) -0.0003(14) 0.0000(12) -0.0095(14)
C13 0.0227(17) 0.0302(18) 0.0233(17) 0.0015(14) -0.0017(13) -0.0052(14)
C14 0.0215(16) 0.0304(18) 0.0268(17) -0.0030(14) -0.0022(13) -0.0068(15)
C15 0.0157(15) 0.0266(17) 0.0278(17) -0.0013(13) 0.0019(12) -0.0004(14)
C16 0.0186(15) 0.0251(16) 0.0199(17) 0.0039(13) 0.0016(13) -0.0002(12)

loop_
_atom_site_type_symbol
_atom_site_label
_atom_site_fract_x
_atom_site_fract_y
_atom_site_fract_z
_atom_site_U_iso_or_equiv
_atom_site_thermal_displace_type
_atom_site_calc_flag
_atom_site_refinement_flags
_atom_site_occupancy
N N1 0.57393(18) 0.2530(3) 0.06283(13) 0.0173(7) Uani d . 1.000
N N2 0.38710(18) 0.2792(3) 0.03066(13) 0.0168(7) Uani d . 1.000
N N3 0.75463(17) 0.2158(3) 0.11176(13) 0.0192(7) Uani d . 1.000
N N4 0.3876(2) 0.2027(4) -0.19418(14) 0.0312(9) Uani d . 1.000
N N5 0.9243(2) 0.2228(3) -0.06919(14) 0.0262(8) Uani d . 1.000
C C1 0.4966(2) 0.2520(4) 0.00532(16) 0.0169(9) Uani d . 1.000
C C2 0.5227(2) 0.2225(4) -0.07288(15) 0.0150(8) Uani d . 1.000
C C3 0.6365(2) 0.2034(4) -0.08826(15) 0.0180(9) Uani d . 1.000
C C4 0.7185(2) 0.2039(4) -0.02904(15) 0.0167(9) Uani d . 1.000
C C5 0.6829(2) 0.2212(4) 0.04902(15) 0.0153(8) Uani d . 1.000
C C6 0.4457(2) 0.2118(4) -0.13900(16) 0.0209(9) Uani d . 1.000
C C7 0.8327(2) 0.2111(4) -0.05098(15) 0.0174(9) Uani d . 1.000
C C8 0.2865(2) 0.2905(4) -0.01382(17) 0.0207(9) Uani d . 1.000
C C9 0.2014(2) 0.3079(4) 0.03534(16) 0.0206(9) Uani d . 1.000
C C10 0.2483(2) 0.3078(4) 0.11287(16) 0.0199(9) Uani d . 1.000
C C11 0.3609(2) 0.2903(4) 0.10890(16) 0.0191(9) Uani d . 1.000
C C12 0.7216(2) 0.2875(4) 0.18847(16) 0.0250(9) Uani d . 1.000
C C13 0.8159(2) 0.4145(4) 0.22429(17) 0.0255(10) Uani d . 1.000
C C14 0.9264(2) 0.3013(4) 0.22895(17) 0.0263(10) Uani d . 1.000
C C15 0.9552(2) 0.2224(4) 0.14853(17) 0.0233(9) Uani d . 1.000
C C16 0.8582(2) 0.0981(4) 0.11522(16) 0.0212(9) Uani d . 1.000
H H3 0.65750 0.19000 -0.13960 0.0220 Uiso c R 1.000
H H8 0.27940 0.28670 -0.06800 0.0250 Uiso c R 1.000
H H9 0.12570 0.31800 0.02100 0.0250 Uiso c R 1.000
H H10 0.20860 0.31800 0.15830 0.0240 Uiso c R 1.000
H H11 0.41200 0.28630 0.15120 0.0230 Uiso c R 1.000
H H12A 0.70700 0.17480 0.22220 0.0300 Uiso c R 1.000
H H12B 0.65350 0.36630 0.18270 0.0300 Uiso c R 1.000
H H13A 0.79650 0.45540 0.27630 0.0310 Uiso c R 1.000
H H13B 0.82440 0.53410 0.19310 0.0310 Uiso c R 1.000
H H14A 0.92100 0.19040 0.26500 0.0320 Uiso c R 1.000
H H14B 0.98570 0.38940 0.24850 0.0320 Uiso c R 1.000
H H15A 0.96940 0.33340 0.11390 0.0280 Uiso c R 1.000
H H15B 1.02240 0.14110 0.15290 0.0280 Uiso c R 1.000
H H16A 0.87490 0.05300 0.06320 0.0250 Uiso c R 1.000
H H16B 0.84820 -0.01880 0.14760 0.0250 Uiso c R 1.000

loop_
_atom_type_symbol
_atom_type_description
_atom_type_scat_dispersion_real
_atom_type_scat_dispersion_imag
_atom_type_scat_source
C C 0.0033 0.0016 ' International Tables Vol C Tables 4.2.6.8 and 6.1.1.4'
H H 0.0000 0.0000 ' International Tables Vol C Tables 4.2.6.8 and 6.1.1.4'
N N 0.0061 0.0033 ' International Tables Vol C Tables 4.2.6.8 and 6.1.1.4'

loop_
_geom_angle_atom_site_label_1
_geom_angle_atom_site_label_2
_geom_angle_atom_site_label_3
_geom_angle
_geom_angle_publ_flag
C1 N1 C5 121.1(2) no
C1 N2 C8 128.8(2) no
C1 N2 C11 123.5(2) no
C8 N2 C11 107.6(2) no
C5 N3 C12 121.4(2) no
C5 N3 C16 123.7(2) no
C12 N3 C16 113.3(2) no
N1 C1 N2 113.5(2) no
N1 C1 C2 122.6(2) no
N2 C1 C2 124.0(2) no
C1 C2 C3 116.6(2) no
C1 C2 C6 127.2(2) no
C3 C2 C6 116.3(2) no
C2 C3 C4 121.7(2) no
C3 C4 C5 117.5(2) no
C3 C4 C7 117.5(2) no
C5 C4 C7 124.6(2) no
N1 C5 N3 116.8(2) no
N1 C5 C4 120.2(2) no
N3 C5 C4 123.0(2) no
N4 C6 C2 177.1(3) no
N5 C7 C4 178.0(3) no
N2 C8 C9 108.3(2) no
C8 C9 C10 107.8(2) no
C9 C10 C11 107.9(2) no
N2 C11 C10 108.3(2) no
N3 C12 C13 108.9(2) no
C12 C13 C14 111.7(2) no
C13 C14 C15 110.5(2) no
C14 C15 C16 109.5(2) no
N3 C16 C15 110.5(2) no
C2 C3 H3 119.00 no
C4 C3 H3 119.00 no
N2 C8 H8 126.00 no
C9 C8 H8 126.00 no
C8 C9 H9 126.00 no
C10 C9 H9 126.00 no
C9 C10 H10 126.00 no
C11 C10 H10 126.00 no
N2 C11 H11 126.00 no
C10 C11 H11 126.00 no
N3 C12 H12A 110.00 no
N3 C12 H12B 110.00 no
C13 C12 H12A 110.00 no
C13 C12 H12B 110.00 no
H12A C12 H12B 108.00 no
C12 C13 H13A 109.00 no
C12 C13 H13B 109.00 no
C14 C13 H13A 109.00 no
C14 C13 H13B 109.00 no
H13A C13 H13B 108.00 no
C13 C14 H14A 110.00 no
C13 C14 H14B 110.00 no
C15 C14 H14A 110.00 no
C15 C14 H14B 110.00 no
H14A C14 H14B 108.00 no
C14 C15 H15A 110.00 no
C14 C15 H15B 110.00 no
C16 C15 H15A 110.00 no
C16 C15 H15B 110.00 no
H15A C15 H15B 108.00 no
N3 C16 H16A 110.00 no
N3 C16 H16B 110.00 no
C15 C16 H16A 110.00 no
C15 C16 H16B 110.00 no
H16A C16 H16B 108.00 no

loop_
_geom_bond_atom_site_label_1
_geom_bond_atom_site_label_2
_geom_bond_distance
_geom_bond_publ_flag
N1 C1 1.324(3) no
N1 C5 1.348(3) no
N2 C1 1.406(3) no
N2 C8 1.399(3) no
N2 C11 1.392(4) no
N3 C5 1.349(3) no
N3 C12 1.470(3) no
N3 C16 1.465(3) no
N4 C6 1.153(4) no
N5 C7 1.152(3) no
C1 C2 1.403(4) no
C2 C3 1.400(3) no
C2 C6 1.433(4) no
C3 C4 1.383(4) no
C4 C5 1.426(4) no
C4 C7 1.429(3) no
C8 C9 1.351(4) no
C9 C10 1.423(4) no
C10 C11 1.354(3) no
C12 C13 1.521(4) no
C13 C14 1.520(3) no
C14 C15 1.529(4) no
C15 C16 1.519(4) no
C3 H3 0.9300 no
C8 H8 0.9300 no
C9 H9 0.9300 no
C10 H10 0.9300 no
C11 H11 0.9300 no
C12 H12A 0.9700 no
C12 H12B 0.9700 no
C13 H13A 0.9700 no
C13 H13B 0.9700 no
C14 H14A 0.9700 no
C14 H14B 0.9700 no
C15 H15A 0.9700 no
C15 H15B 0.9700 no
C16 H16A 0.9700 no
C16 H16B 0.9700 no

loop_
_geom_hbond_atom_site_label_D
_geom_hbond_atom_site_label_H
_geom_hbond_atom_site_label_A
_geom_hbond_distance_DH
_geom_hbond_distance_HA
_geom_hbond_distance_DA
_geom_hbond_angle_DHA
_geom_hbond_publ_flag
C12 H12B N1 0.97 2.36 2.740(3) 103 no

loop_
_geom_torsion_atom_site_label_1
_geom_torsion_atom_site_label_2
_geom_torsion_atom_site_label_3
_geom_torsion_atom_site_label_4
_geom_torsion
_geom_torsion_publ_flag
C5 N1 C1 N2 177.4(2) no
C5 N1 C1 C2 -1.4(4) no
C1 N1 C5 N3 -177.0(2) no
C1 N1 C5 C4 5.8(4) no
C8 N2 C1 N1 178.4(2) no
C11 N2 C1 C2 174.0(2) no
C1 N2 C8 C9 177.1(2) no
C1 N2 C11 C10 -177.3(2) no
C8 N2 C11 C10 0.0(3) no
C8 N2 C1 C2 -2.8(4) no
C11 N2 C8 C9 0.0(3) no
C11 N2 C1 N1 -4.8(3) no
C5 N3 C16 C15 134.0(2) no
C12 N3 C5 N1 -14.1(3) no
C12 N3 C16 C15 -60.3(3) no
C16 N3 C5 C4 -32.4(4) no
C5 N3 C12 C13 -135.4(2) no
C16 N3 C12 C13 58.5(3) no
C16 N3 C5 N1 150.5(2) no
C12 N3 C5 C4 163.0(2) no
N2 C1 C2 C3 178.3(2) no
N2 C1 C2 C6 -1.0(4) no
N1 C1 C2 C6 177.7(3) no
N1 C1 C2 C3 -3.0(4) no
C1 C2 C3 C4 3.0(4) no
C6 C2 C3 C4 -177.6(3) no
C2 C3 C4 C7 -171.7(3) no
C2 C3 C4 C5 1.1(4) no
C3 C4 C5 N1 -5.5(4) no
C7 C4 C5 N3 -10.5(4) no
C3 C4 C5 N3 177.4(2) no
C7 C4 C5 N1 166.6(2) no
N2 C8 C9 C10 0.0(3) no
C8 C9 C10 C11 0.0(3) no
C9 C10 C11 N2 0.0(3) no
N3 C12 C13 C14 -55.5(3) no
C12 C13 C14 C15 55.1(3) no
C13 C14 C15 C16 -54.7(3) no
C14 C15 C16 N3 56.7(3) no

loop_
_cod_related_entry_id
_cod_related_entry_database
_cod_related_entry_code
1 ChemSpider 30657655
